data_4309579
loop_
_publ_author_name
'Martha Baskett'
'Paul M. Lahti'
'Armando Paduan-Filho'
'Nei F. Oliveira'

_publ_contact_author_address
;
[a]Department of Chemistry, University of Massachusetts,
Amherst, MA  01003 USA
[b]Instituto de Fisica, Universidade de S\~ao Paulo, S. P., 
Brazil
;
_publ_contact_author_email 'lahti@chem.umass.edu '
_publ_contact_author_fax '1-413-545-4490 '
_publ_contact_author_name
;
Martha Baskett, Paul M. Lahti,[a]
 Armando Paduan-Filho, Nei F. Oliveira Jr. [b]
;
_publ_contact_author_phone '1-413-545-4890 '
_publ_section_title
;
Cyclic M2(RL)2 Coordination Complexes of
5-(3-[N-tert-Butyl-N-aminoxyl]phenyl)pyrimidine with Paramagnetic
Transition Metal Dications
;
_journal_name_full 'Inorganic Chemistry'
_journal_page_first 6725
_journal_page_last 6735
_journal_paper_doi 10.1021/ic050435t
_journal_volume 44
_journal_year 2005
_chemical_formula_sum 'C48 H36 Co2 F24 N6 O10'
_chemical_formula_weight 1430.69
_chemical_name_systematic
; 
 ? 
;
_space_group_IT_number 2
_symmetry_cell_setting triclinic
_symmetry_space_group_name_Hall '-P 1'
_symmetry_space_group_name_H-M 'P -1'
_atom_sites_solution_hydrogens geom
_atom_sites_solution_primary direct
_atom_sites_solution_secondary difmap
_audit_creation_method SHELXL-97
_cell_angle_alpha 79.1122(8)
_cell_angle_beta 85.5223(9)
_cell_angle_gamma 66.7499(10)
_cell_formula_units_Z 1
_cell_length_a 9.2310(2)
_cell_length_b 10.3568(2)
_cell_length_c 16.4551(4)
_cell_measurement_reflns_used 4458
_cell_measurement_temperature 173(2)
_cell_measurement_theta_max 25.03
_cell_measurement_theta_min 4.08
_cell_volume 1419.38(5)
_computing_structure_refinement 'SHELXL-97 (Sheldrick, 1997)'
_computing_structure_solution 'SHELXS-97 (Sheldrick, 1990)'
_diffrn_ambient_temperature 173(2)
_diffrn_measured_fraction_theta_full 0.985
_diffrn_measured_fraction_theta_max 0.985
_diffrn_measurement_device_type 'Nonius KappaCCD area detector'
_diffrn_radiation_monochromator graphite
_diffrn_radiation_source 'fine-focus sealed tube'
_diffrn_radiation_type MoK\a
_diffrn_radiation_wavelength 0.71073
_diffrn_reflns_av_R_equivalents 0.0185
_diffrn_reflns_av_sigmaI/netI 0.0356
_diffrn_reflns_limit_h_max 10
_diffrn_reflns_limit_h_min -10
_diffrn_reflns_limit_k_max 12
_diffrn_reflns_limit_k_min -12
_diffrn_reflns_limit_l_max 19
_diffrn_reflns_limit_l_min -19
_diffrn_reflns_number 8378
_diffrn_reflns_theta_full 25.04
_diffrn_reflns_theta_max 25.04
_diffrn_reflns_theta_min 4.13
_exptl_absorpt_coefficient_mu 0.724
_exptl_absorpt_correction_T_max 0.8688
_exptl_absorpt_correction_T_min 0.6916
_exptl_crystal_colour dark
_exptl_crystal_density_diffrn 1.674
_exptl_crystal_density_method 'not measured'
_exptl_crystal_description plate
_exptl_crystal_F_000 716
_exptl_crystal_size_max 0.55
_exptl_crystal_size_mid 0.55
_exptl_crystal_size_min 0.20
_refine_diff_density_max 0.646
_refine_diff_density_min -0.546
_refine_diff_density_rms 0.073
_refine_ls_extinction_method none
_refine_ls_goodness_of_fit_ref 1.060
_refine_ls_hydrogen_treatment mixed
_refine_ls_matrix_type full
_refine_ls_number_parameters 430
_refine_ls_number_reflns 4946
_refine_ls_number_restraints 0
_refine_ls_restrained_S_all 1.060
_refine_ls_R_factor_all 0.0568
_refine_ls_R_factor_gt 0.0526
_refine_ls_shift/su_max 0.001
_refine_ls_shift/su_mean 0.000
_refine_ls_structure_factor_coef Fsqd
_refine_ls_weighting_details 'calc w=1/[\s^2^(Fo^2^)+(0.0560P)^2^+2.7893P] where P=(Fo^2^+2Fc^2^)/3'
_refine_ls_weighting_scheme calc
_refine_ls_wR_factor_gt 0.1297
_refine_ls_wR_factor_ref 0.1332
_reflns_number_gt 4535
_reflns_number_total 4946
_reflns_threshold_expression >2sigma(I)
_cod_data_source_file ic050435tsi20050701_125800_2.cif
_cod_data_source_block Baskett_Co_Complex_173K
_cod_depositor_comments
;
The following automatic conversions were performed:
'_symmetry_cell_setting' value 'Triclinic' changed to 'triclinic'
according to '/home/saulius/struct/CIF-dictionaries/cif_core.dic'
dictionary named 'cif_core.dic' version 2.4.1 from 2010-06-29.

Automatic conversion script
Id: cif_fix_enum 1527 2010-12-29 10:47:43Z saulius 
;
_cod_database_code 4309579

loop_
_symmetry_equiv_pos_as_xyz
'x, y, z'
'-x, -y, -z'

loop_
_atom_site_label
_atom_site_type_symbol
_atom_site_fract_x
_atom_site_fract_y
_atom_site_fract_z
_atom_site_U_iso_or_equiv
_atom_site_adp_type
_atom_site_occupancy
_atom_site_symmetry_multiplicity
_atom_site_calc_flag
_atom_site_refinement_flags
_atom_site_disorder_assembly
_atom_site_disorder_group
Co1 Co 1.03415(5) -0.09620(4) 0.22569(2) 0.02592(15) Uani 1 1 d . . .
O1 O 1.1233(3) -0.2608(2) 0.32099(13) 0.0332(5) Uani 1 1 d . . .
O2 O 1.1334(3) 0.0114(2) 0.28477(14) 0.0342(5) Uani 1 1 d . . .
O3 O 0.9812(2) 0.0763(2) 0.13314(13) 0.0303(5) Uani 1 1 d . . .
O4 O 0.8258(3) 0.0179(2) 0.28326(13) 0.0318(5) Uani 1 1 d . . .
O5 O 0.9256(2) -0.2109(2) 0.18423(13) 0.0288(5) Uani 1 1 d . . .
N1 N 0.7832(3) -0.2000(3) 0.20664(16) 0.0276(5) Uani 1 1 d . . .
N2 N 0.7733(3) 0.2025(3) -0.14860(15) 0.0262(5) Uani 1 1 d . . .
N3 N 0.5986(3) 0.4198(3) -0.10763(17) 0.0332(6) Uani 1 1 d . . .
C1 C 1.2267(5) -0.4033(4) 0.4469(2) 0.0461(9) Uani 1 1 d . . .
C2 C 1.1791(4) -0.2605(4) 0.38838(19) 0.0332(7) Uani 1 1 d . . .
C3 C 1.2001(4) -0.1484(4) 0.4127(2) 0.0410(8) Uani 1 1 d . . .
H3 H 1.2365 -0.1601 0.4671 0.049 Uiso 1 1 calc R . .
C4 C 1.1693(4) -0.0184(4) 0.3595(2) 0.0337(7) Uani 1 1 d . . .
C5 C 1.1762(5) 0.1050(5) 0.3949(2) 0.0518(10) Uani 1 1 d . . .
C6 C 0.9105(4) 0.3147(3) 0.0716(2) 0.0311(7) Uani 1 1 d . . .
C7 C 0.8831(3) 0.2013(3) 0.13787(19) 0.0278(6) Uani 1 1 d . . .
C8 C 0.7645(4) 0.2438(3) 0.1950(2) 0.0323(7) Uani 1 1 d . . .
H8 H 0.6941 0.3411 0.1881 0.039 Uiso 1 1 calc R . .
C9 C 0.7440(4) 0.1480(3) 0.2632(2) 0.0304(7) Uani 1 1 d . . .
C10 C 0.6101(4) 0.2104(4) 0.3228(2) 0.0397(8) Uani 1 1 d . . .
C11 C 0.7284(3) 0.1292(3) -0.08255(18) 0.0248(6) Uani 1 1 d . . .
H11 H 0.7730 0.0279 -0.0746 0.030 Uiso 1 1 calc R . .
C12 C 0.7057(4) 0.3455(3) -0.1580(2) 0.0313(7) Uani 1 1 d . . .
H12 H 0.7373 0.3981 -0.2046 0.038 Uiso 1 1 calc R . .
C13 C 0.5575(4) 0.3442(3) -0.0417(2) 0.0304(7) Uani 1 1 d . . .
H13 H 0.4825 0.3942 -0.0041 0.036 Uiso 1 1 calc R . .
C14 C 0.6192(3) 0.1958(3) -0.02540(18) 0.0242(6) Uani 1 1 d . . .
C15 C 0.5775(3) 0.1162(3) 0.05069(18) 0.0246(6) Uani 1 1 d . . .
C16 C 0.6923(3) -0.0084(3) 0.09110(18) 0.0254(6) Uani 1 1 d . . .
H16 H 0.7943 -0.0457 0.0673 0.030 Uiso 1 1 calc R . .
C17 C 0.6584(3) -0.0787(3) 0.16626(18) 0.0260(6) Uani 1 1 d . . .
C18 C 0.5082(4) -0.0243(3) 0.2011(2) 0.0316(7) Uani 1 1 d . . .
H18 H 0.4848 -0.0709 0.2528 0.038 Uiso 1 1 calc R . .
C19 C 0.3937(4) 0.0981(3) 0.1596(2) 0.0322(7) Uani 1 1 d . . .
H19 H 0.2908 0.1340 0.1827 0.039 Uiso 1 1 calc R . .
C20 C 0.4267(4) 0.1687(3) 0.0853(2) 0.0302(7) Uani 1 1 d . . .
H20 H 0.3471 0.2528 0.0577 0.036 Uiso 1 1 calc R . .
C21 C 0.7661(4) -0.3184(3) 0.2716(2) 0.0362(7) Uani 1 1 d . . .
C22 C 0.6333(5) -0.3560(4) 0.2462(3) 0.0518(10) Uani 1 1 d . . .
H22A H 0.6583 -0.3871 0.1923 0.078 Uiso 1 1 calc R . .
H22B H 0.5341 -0.2717 0.2423 0.078 Uiso 1 1 calc R . .
H22C H 0.6224 -0.4330 0.2877 0.078 Uiso 1 1 calc R . .
C23 C 0.7355(5) -0.2696(4) 0.3555(2) 0.0451(9) Uani 1 1 d . . .
H23A H 0.8227 -0.2458 0.3688 0.068 Uiso 1 1 calc R . .
H23B H 0.7274 -0.3464 0.3982 0.068 Uiso 1 1 calc R . .
H23C H 0.6368 -0.1851 0.3534 0.068 Uiso 1 1 calc R . .
C24 C 0.9208(5) -0.4487(4) 0.2732(3) 0.0481(9) Uani 1 1 d . . .
H24A H 1.0066 -0.4264 0.2902 0.072 Uiso 1 1 calc R . .
H24B H 0.9433 -0.4742 0.2179 0.072 Uiso 1 1 calc R . .
H24C H 0.9119 -0.5289 0.3126 0.072 Uiso 1 1 calc R . .
F1 F 1.0916(8) -0.4332(8) 0.4676(5) 0.0378(14) Uiso 0.40 1 d P . .
F2 F 1.3288(9) -0.5064(6) 0.4105(3) 0.0371(12) Uiso 0.40 1 d P . .
F3 F 1.2852(10) -0.4032(6) 0.5191(4) 0.0275(12) Uiso 0.40 1 d P . .
F1A F 1.3778(13) -0.4850(11) 0.4210(6) 0.065(3) Uiso 0.30 1 d P . .
F2A F 1.2274(14) -0.3951(10) 0.5259(6) 0.059(3) Uiso 0.30 1 d P . .
F3A F 1.1425(12) -0.4733(10) 0.4434(6) 0.055(2) Uiso 0.30 1 d P . .
F1B F 1.2633(13) -0.5165(9) 0.4115(5) 0.054(2) Uiso 0.30 1 d P . .
F2B F 1.0983(15) -0.4071(13) 0.4893(8) 0.076(4) Uiso 0.30 1 d P . .
F3B F 1.3391(13) -0.4274(11) 0.4999(7) 0.065(3) Uiso 0.30 1 d P . .
F4 F 1.0312(10) 0.1859(9) 0.4205(7) 0.0374(18) Uiso 0.34 1 d P . .
F5 F 1.1796(13) 0.2118(12) 0.3442(8) 0.062(4) Uiso 0.34 1 d P . .
F6 F 1.3311(14) 0.0433(11) 0.4384(7) 0.082(3) Uiso 0.34 1 d P . .
F4A F 1.2173(14) 0.1989(10) 0.3334(5) 0.0256(18) Uiso 0.33 1 d P . .
F5A F 1.1989(14) 0.0811(9) 0.4743(5) 0.054(2) Uiso 0.33 1 d P . .
F6A F 1.0049(11) 0.2066(9) 0.3952(6) 0.053(3) Uiso 0.33 1 d P . .
F4B F 1.0857(18) 0.1380(15) 0.4523(9) 0.095(4) Uiso 0.33 1 d P . .
F5B F 1.2549(11) 0.1673(10) 0.3511(7) 0.056(3) Uiso 0.33 1 d P . .
F6B F 1.2679(11) 0.0712(6) 0.4587(4) 0.0289(13) Uiso 0.33 1 d P . .
F7 F 1.0281(6) 0.3456(6) 0.0997(3) 0.0372(14) Uiso 0.50 1 d P . .
F8 F 0.7984(6) 0.4484(5) 0.0720(3) 0.0363(13) Uiso 0.50 1 d P . .
F9 F 0.9207(7) 0.2751(6) -0.0043(3) 0.0359(15) Uiso 0.50 1 d P . .
F7' F 1.0434(6) 0.3265(6) 0.0812(3) 0.0371(14) Uiso 0.50 1 d P . .
F8' F 0.7828(5) 0.4336(5) 0.0540(3) 0.0315(12) Uiso 0.50 1 d P . .
F9' F 0.9583(7) 0.2744(6) 0.0000(4) 0.0431(17) Uiso 0.50 1 d P . .
F10 F 0.6276(11) 0.3140(9) 0.3544(5) 0.048(2) Uiso 0.33 1 d P . .
F11 F 0.6002(10) 0.1253(9) 0.3866(5) 0.052(2) Uiso 0.33 1 d P . .
F12 F 0.4760(10) 0.2733(9) 0.2908(6) 0.045(3) Uiso 0.33 1 d P . .
F10A F 0.6683(10) 0.2780(11) 0.3730(6) 0.0353(19) Uiso 0.33 1 d P . .
F11A F 0.5695(11) 0.1039(9) 0.3705(6) 0.0256(18) Uiso 0.33 1 d P . .
F12A F 0.4728(9) 0.3088(10) 0.2752(5) 0.0269(19) Uiso 0.33 1 d P . .
F10B F 0.6517(10) 0.2412(9) 0.3850(5) 0.045(2) Uiso 0.33 1 d P . .
F11B F 0.5435(13) 0.1172(12) 0.3540(7) 0.058(4) Uiso 0.33 1 d P . .
F12B F 0.4955(9) 0.3247(9) 0.2924(5) 0.039(2) Uiso 0.33 1 d P . .

loop_
_atom_site_aniso_label
_atom_site_aniso_U_11
_atom_site_aniso_U_22
_atom_site_aniso_U_33
_atom_site_aniso_U_23
_atom_site_aniso_U_13
_atom_site_aniso_U_12
Co1 0.0259(2) 0.0237(2) 0.0233(2) -0.00178(16) 0.00044(16) -0.00574(17)
O1 0.0388(12) 0.0310(11) 0.0264(11) -0.0005(9) -0.0044(9) -0.0110(10)
O2 0.0358(12) 0.0364(12) 0.0312(12) -0.0028(9) 0.0015(9) -0.0166(10)
O3 0.0293(11) 0.0249(11) 0.0282(11) -0.0031(9) 0.0030(9) -0.0028(9)
O4 0.0327(12) 0.0312(12) 0.0307(11) -0.0070(9) 0.0049(9) -0.0119(10)
O5 0.0257(11) 0.0266(11) 0.0293(11) -0.0051(9) -0.0013(8) -0.0048(9)
N1 0.0286(13) 0.0244(12) 0.0278(13) -0.0020(10) -0.0019(10) -0.0088(11)
N2 0.0245(12) 0.0240(12) 0.0256(13) -0.0024(10) -0.0005(10) -0.0056(10)
N3 0.0301(14) 0.0241(13) 0.0380(15) -0.0030(11) 0.0032(11) -0.0043(11)
C1 0.057(2) 0.043(2) 0.0298(18) -0.0013(15) -0.0134(16) -0.0106(18)
C2 0.0311(16) 0.0362(17) 0.0267(16) -0.0046(13) 0.0009(13) -0.0079(14)
C3 0.051(2) 0.045(2) 0.0281(17) -0.0047(15) -0.0041(15) -0.0187(17)
C4 0.0292(16) 0.0407(18) 0.0318(17) -0.0086(14) 0.0059(13) -0.0144(14)
C5 0.072(3) 0.062(3) 0.036(2) -0.0140(18) 0.0120(19) -0.040(2)
C6 0.0242(15) 0.0259(15) 0.0356(17) -0.0027(13) -0.0015(13) -0.0026(12)
C7 0.0242(15) 0.0247(15) 0.0301(16) -0.0043(12) -0.0037(12) -0.0045(12)
C8 0.0294(16) 0.0266(15) 0.0361(17) -0.0081(13) 0.0054(13) -0.0057(13)
C9 0.0282(16) 0.0307(16) 0.0323(16) -0.0112(13) 0.0006(13) -0.0091(13)
C10 0.0401(19) 0.0412(19) 0.0370(19) -0.0128(15) 0.0081(15) -0.0139(16)
C11 0.0227(14) 0.0218(14) 0.0266(15) -0.0038(11) -0.0024(11) -0.0047(11)
C12 0.0298(16) 0.0251(15) 0.0320(16) 0.0011(13) -0.0001(13) -0.0059(13)
C13 0.0268(15) 0.0249(15) 0.0345(17) -0.0066(13) 0.0021(13) -0.0045(12)
C14 0.0198(14) 0.0247(14) 0.0255(14) -0.0047(11) -0.0021(11) -0.0053(11)
C15 0.0227(14) 0.0239(14) 0.0257(15) -0.0057(11) -0.0015(11) -0.0067(12)
C16 0.0229(14) 0.0256(14) 0.0263(15) -0.0078(12) 0.0010(11) -0.0068(12)
C17 0.0257(15) 0.0253(14) 0.0263(15) -0.0050(12) -0.0025(12) -0.0084(12)
C18 0.0310(16) 0.0356(17) 0.0284(16) -0.0035(13) 0.0014(13) -0.0144(14)
C19 0.0221(15) 0.0377(17) 0.0344(17) -0.0077(14) 0.0045(12) -0.0092(13)
C20 0.0229(15) 0.0292(16) 0.0324(16) -0.0038(13) -0.0013(12) -0.0042(12)
C21 0.0422(19) 0.0281(16) 0.0375(18) 0.0041(14) -0.0075(14) -0.0160(15)
C22 0.057(2) 0.040(2) 0.065(3) 0.0024(18) -0.012(2) -0.0283(19)
C23 0.055(2) 0.045(2) 0.0332(18) 0.0070(15) -0.0009(16) -0.0233(18)
C24 0.052(2) 0.0255(17) 0.058(2) 0.0075(16) -0.0106(18) -0.0106(16)

loop_
_atom_type_symbol
_atom_type_description
_atom_type_scat_dispersion_real
_atom_type_scat_dispersion_imag
_atom_type_scat_source
C C 0.0033 0.0016 'International Tables Vol C Tables 4.2.6.8 and 6.1.1.4'
H H 0.0000 0.0000 'International Tables Vol C Tables 4.2.6.8 and 6.1.1.4'
N N 0.0061 0.0033 'International Tables Vol C Tables 4.2.6.8 and 6.1.1.4'
O O 0.0106 0.0060 'International Tables Vol C Tables 4.2.6.8 and 6.1.1.4'
F F 0.0171 0.0103 'International Tables Vol C Tables 4.2.6.8 and 6.1.1.4'
Co Co 0.3494 0.9721 'International Tables Vol C Tables 4.2.6.8 and 6.1.1.4'

loop_
_geom_angle_atom_site_label_1
_geom_angle_atom_site_label_2
_geom_angle_atom_site_label_3
_geom_angle
_geom_angle_site_symmetry_1
_geom_angle_site_symmetry_3
_geom_angle_publ_flag
O1 Co1 O3 169.22(9) . . ?
O1 Co1 O5 88.35(9) . . ?
O3 Co1 O5 101.22(9) . . ?
O1 Co1 O4 97.65(9) . . ?
O3 Co1 O4 87.34(8) . . ?
O5 Co1 O4 90.34(8) . . ?
O1 Co1 O2 85.73(9) . . ?
O3 Co1 O2 85.22(9) . . ?
O5 Co1 O2 171.77(8) . . ?
O4 Co1 O2 84.79(9) . . ?
O1 Co1 N2 89.81(9) . 2_755 ?
O3 Co1 N2 86.23(9) . 2_755 ?
O5 Co1 N2 84.48(9) . 2_755 ?
O4 Co1 N2 170.80(9) . 2_755 ?
O2 Co1 N2 101.20(9) . 2_755 ?
C2 O1 Co1 128.4(2) . . ?
C4 O2 Co1 125.2(2) . . ?
C7 O3 Co1 125.8(2) . . ?
C9 O4 Co1 125.7(2) . . ?
N1 O5 Co1 122.62(17) . . ?
O5 N1 C17 116.2(2) . . ?
O5 N1 C21 117.6(2) . . ?
C17 N1 C21 126.2(3) . . ?
C11 N2 C12 116.8(3) . . ?
C11 N2 Co1 121.04(19) . 2_755 ?
C12 N2 Co1 121.7(2) . 2_755 ?
C12 N3 C13 116.4(3) . . ?
F3A C1 F2A 104.9(7) . . ?
F3A C1 F1B 52.7(6) . . ?
F2A C1 F1B 129.5(6) . . ?
F3A C1 F2 81.0(6) . . ?
F2A C1 F2 125.4(6) . . ?
F1B C1 F2 28.6(4) . . ?
F3A C1 F3B 129.7(7) . . ?
F2A C1 F3B 46.1(6) . . ?
F1B C1 F3B 108.9(7) . . ?
F2 C1 F3B 88.0(7) . . ?
F3A C1 F2B 48.2(7) . . ?
F2A C1 F2B 65.3(8) . . ?
F1B C1 F2B 99.6(8) . . ?
F2 C1 F2B 125.9(7) . . ?
F3B C1 F2B 108.9(8) . . ?
F3A C1 F3 121.2(6) . . ?
F2A C1 F3 22.2(4) . . ?
F1B C1 F3 124.9(5) . . ?
F2 C1 F3 110.0(5) . . ?
F3B C1 F3 24.3(4) . . ?
F2B C1 F3 87.1(7) . . ?
F3A C1 F1A 106.3(7) . . ?
F2A C1 F1A 110.5(7) . . ?
F1B C1 F1A 54.7(6) . . ?
F2 C1 F1A 26.3(4) . . ?
F3B C1 F1A 66.3(7) . . ?
F2B C1 F1A 145.2(7) . . ?
F3 C1 F1A 90.3(6) . . ?
F3A C1 F1 27.9(4) . . ?
F2A C1 F1 84.8(6) . . ?
F1B C1 F1 80.5(6) . . ?
F2 C1 F1 108.5(6) . . ?
F3B C1 F1 124.3(6) . . ?
F2B C1 F1 21.2(5) . . ?
F3 C1 F1 105.6(5) . . ?
F1A C1 F1 132.6(6) . . ?
F3A C1 C2 115.4(5) . . ?
F2A C1 C2 114.6(5) . . ?
F1B C1 C2 115.8(5) . . ?
F2 C1 C2 110.5(4) . . ?
F3B C1 C2 114.4(5) . . ?
F2B C1 C2 108.0(6) . . ?
F3 C1 C2 113.5(4) . . ?
F1A C1 C2 104.9(5) . . ?
F1 C1 C2 108.6(4) . . ?
O1 C2 C3 127.5(3) . . ?
O1 C2 C1 113.2(3) . . ?
C3 C2 C1 119.3(3) . . ?
C2 C3 C4 121.8(3) . . ?
O2 C4 C3 127.5(3) . . ?
O2 C4 C5 114.4(3) . . ?
C3 C4 C5 118.1(3) . . ?
F4B C5 F5B 131.5(8) . . ?
F4B C5 F5 112.8(9) . . ?
F5B C5 F5 30.9(6) . . ?
F4B C5 F5A 48.2(7) . . ?
F5B C5 F5A 115.8(7) . . ?
F5 C5 F5A 126.1(7) . . ?
F4B C5 F6B 75.7(8) . . ?
F5B C5 F6B 92.2(7) . . ?
F5 C5 F6B 113.2(7) . . ?
F5A C5 F6B 28.6(4) . . ?
F4B C5 F4 32.0(6) . . ?
F5B C5 F4 118.1(7) . . ?
F5 C5 F4 89.9(7) . . ?
F5A C5 F4 79.5(6) . . ?
F6B C5 F4 105.2(6) . . ?
F4B C5 F4A 126.2(9) . . ?
F5B C5 F4A 18.4(6) . . ?
F5 C5 F4A 14.5(7) . . ?
F5A C5 F4A 128.2(6) . . ?
F6B C5 F4A 108.6(6) . . ?
F4 C5 F4A 104.4(7) . . ?
F4B C5 F6 100.9(9) . . ?
F5B C5 F6 76.9(7) . . ?
F5 C5 F6 104.9(7) . . ?
F5A C5 F6 53.1(6) . . ?
F6B C5 F6 25.3(4) . . ?
F4 C5 F6 130.2(7) . . ?
F4A C5 F6 95.2(7) . . ?
F4B C5 F6A 49.5(8) . . ?
F5B C5 F6A 109.3(6) . . ?
F5 C5 F6A 78.8(7) . . ?
F5A C5 F6A 97.1(6) . . ?
F6B C5 F6A 122.1(6) . . ?
F4 C5 F6A 17.6(5) . . ?
F4A C5 F6A 92.9(7) . . ?
F6 C5 F6A 146.3(7) . . ?
F4B C5 C4 113.9(6) . . ?
F5B C5 C4 113.4(5) . . ?
F5 C5 C4 117.6(6) . . ?
F5A C5 C4 115.7(5) . . ?
F6B C5 C4 116.6(4) . . ?
F4 C5 C4 110.1(4) . . ?
F4A C5 C4 111.0(4) . . ?
F6 C5 C4 104.4(5) . . ?
F6A C5 C4 103.0(4) . . ?
F7' C6 F9' 90.8(4) . . ?
F7' C6 F8' 118.1(4) . . ?
F9' C6 F8' 104.6(4) . . ?
F7' C6 F8 104.6(4) . . ?
F9' C6 F8 118.2(4) . . ?
F8' C6 F8 17.7(3) . . ?
F7' C6 F9 105.7(4) . . ?
F9' C6 F9 15.0(3) . . ?
F8' C6 F9 95.4(4) . . ?
F8 C6 F9 111.3(4) . . ?
F7' C6 F7 16.1(3) . . ?
F9' C6 F7 106.5(4) . . ?
F8' C6 F7 109.7(4) . . ?
F8 C6 F7 94.0(4) . . ?
F9 C6 F7 121.3(4) . . ?
F7' C6 C7 112.7(3) . . ?
F9' C6 C7 114.5(4) . . ?
F8' C6 C7 113.7(3) . . ?
F8 C6 C7 113.2(3) . . ?
F9 C6 C7 108.9(3) . . ?
F7 C6 C7 107.5(3) . . ?
O3 C7 C8 128.4(3) . . ?
O3 C7 C6 112.7(3) . . ?
C8 C7 C6 119.0(3) . . ?
C7 C8 C9 122.2(3) . . ?
O4 C9 C8 128.1(3) . . ?
O4 C9 C10 115.3(3) . . ?
C8 C9 C10 116.6(3) . . ?
F12 C10 F10B 124.2(6) . . ?
F12 C10 F11 108.0(6) . . ?
F10B C10 F11 70.4(6) . . ?
F12 C10 F12B 28.8(5) . . ?
F10B C10 F12B 104.2(6) . . ?
F11 C10 F12B 124.3(6) . . ?
F12 C10 F11B 79.3(7) . . ?
F10B C10 F11B 104.8(7) . . ?
F11 C10 F11B 36.3(6) . . ?
F12B C10 F11B 105.0(6) . . ?
F12 C10 F10 102.3(6) . . ?
F10B C10 F10 34.8(5) . . ?
F11 C10 F10 102.7(6) . . ?
F12B C10 F10 75.5(6) . . ?
F11B C10 F10 131.6(6) . . ?
F12 C10 F11A 92.6(7) . . ?
F10B C10 F11A 92.6(7) . . ?
F11 C10 F11A 22.5(5) . . ?
F12B C10 F11A 116.2(6) . . ?
F11B C10 F11A 14.5(6) . . ?
F10 C10 F11A 123.1(6) . . ?
F12 C10 F10A 120.8(6) . . ?
F10B C10 F10A 18.7(5) . . ?
F11 C10 F10A 89.1(6) . . ?
F12B C10 F10A 95.2(6) . . ?
F11B C10 F10A 123.4(7) . . ?
F10 C10 F10A 19.9(5) . . ?
F11A C10 F10A 111.3(7) . . ?
F12 C10 F12A 14.9(6) . . ?
F10B C10 F12A 121.3(6) . . ?
F11 C10 F12A 122.0(6) . . ?
F12B C10 F12A 17.8(5) . . ?
F11B C10 F12A 94.2(7) . . ?
F10 C10 F12A 93.3(6) . . ?
F11A C10 F12A 107.5(7) . . ?
F10A C10 F12A 113.0(6) . . ?
F12 C10 C9 115.2(5) . . ?
F10B C10 C9 114.4(5) . . ?
F11 C10 C9 115.8(5) . . ?
F12B C10 C9 116.2(5) . . ?
F11B C10 C9 111.2(5) . . ?
F10 C10 C9 111.3(4) . . ?
F11A C10 C9 110.8(4) . . ?
F10A C10 C9 105.6(4) . . ?
F12A C10 C9 108.7(4) . . ?
N2 C11 C14 122.4(3) . . ?
N3 C12 N2 125.6(3) . . ?
N3 C13 C14 123.2(3) . . ?
C11 C14 C13 115.6(3) . . ?
C11 C14 C15 122.8(3) . . ?
C13 C14 C15 121.5(3) . . ?
C16 C15 C20 119.5(3) . . ?
C16 C15 C14 119.6(3) . . ?
C20 C15 C14 120.8(3) . . ?
C17 C16 C15 120.3(3) . . ?
C16 C17 C18 119.8(3) . . ?
C16 C17 N1 117.5(3) . . ?
C18 C17 N1 122.6(3) . . ?
C19 C18 C17 119.5(3) . . ?
C20 C19 C18 121.0(3) . . ?
C19 C20 C15 119.9(3) . . ?
N1 C21 C24 107.3(3) . . ?
N1 C21 C23 108.8(3) . . ?
C24 C21 C23 110.3(3) . . ?
N1 C21 C22 109.2(3) . . ?
C24 C21 C22 108.7(3) . . ?
C23 C21 C22 112.4(3) . . ?
F2B F1 F3A 132(2) . . ?
F2B F1 C1 72.4(18) . . ?
F3A F1 C1 64.4(10) . . ?
F2B F1 F1B 115(2) . . ?
F3A F1 F1B 17.2(10) . . ?
C1 F1 F1B 47.7(4) . . ?
F1A F2 F1B 157.4(19) . . ?
F1A F2 C1 83.7(12) . . ?
F1B F2 C1 75.6(10) . . ?
F1A F2 F3A 129.5(13) . . ?
F1B F2 F3A 28.2(9) . . ?
C1 F2 F3A 48.0(4) . . ?
F2A F3 F3B 148(2) . . ?
F2A F3 C1 76.1(15) . . ?
F3B F3 C1 76.0(13) . . ?
F2 F1A F1B 11.6(10) . . ?
F2 F1A C1 70.0(11) . . ?
F1B F1A C1 59.5(6) . . ?
F2 F1A F3B 114.5(14) . . ?
F1B F1A F3B 103.1(8) . . ?
C1 F1A F3B 54.5(6) . . ?
F3 F2A F3B 16.7(13) . . ?
F3 F2A C1 81.7(15) . . ?
F3B F2A C1 67.3(8) . . ?
F3 F2A F2B 138.2(19) . . ?
F3B F2A F2B 121.9(11) . . ?
C1 F2A F2B 58.0(7) . . ?
F1 F3A F2B 20.7(11) . . ?
F1 F3A F1B 153.1(15) . . ?
F2B F3A F1B 132.9(12) . . ?
F1 F3A C1 87.6(11) . . ?
F2B F3A C1 69.5(8) . . ?
F1B F3A C1 66.1(7) . . ?
F1 F3A F2 137.6(13) . . ?
F2B F3A F2 117.4(10) . . ?
F1B F3A F2 15.6(5) . . ?
C1 F3A F2 51.0(4) . . ?
F2 F1B F3A 136.2(14) . . ?
F2 F1B F1A 11.1(9) . . ?
F3A F1B F1A 125.4(9) . . ?
F2 F1B C1 75.9(10) . . ?
F3A F1B C1 61.2(6) . . ?
F1A F1B C1 65.8(6) . . ?
F2 F1B F1 126.5(12) . . ?
F3A F1B F1 9.7(6) . . ?
F1A F1B F1 115.7(7) . . ?
C1 F1B F1 51.7(4) . . ?
F1 F2B F3A 27.2(14) . . ?
F1 F2B C1 86.4(19) . . ?
F3A F2B C1 62.3(8) . . ?
F1 F2B F2A 136(2) . . ?
F3A F2B F2A 109.2(12) . . ?
C1 F2B F2A 56.7(7) . . ?
F3 F3B F2A 15.2(12) . . ?
F3 F3B C1 79.7(14) . . ?
F2A F3B C1 66.6(8) . . ?
F3 F3B F1A 137.9(17) . . ?
F2A F3B F1A 123.3(11) . . ?
C1 F3B F1A 59.2(6) . . ?
F4B F4 C5 63.5(12) . . ?
F4B F4 F5A 17.0(12) . . ?
C5 F4 F5A 48.9(5) . . ?
F5B F5 C5 73.9(16) . . ?
F5B F5 F6A 130.1(19) . . ?
C5 F5 F6A 56.9(6) . . ?
F6B F6 F5A 10.9(9) . . ?
F6B F6 C5 60.9(11) . . ?
F5A F6 C5 55.6(6) . . ?
F6B F6 F5B 91.3(13) . . ?
F5A F6 F5B 91.9(8) . . ?
C5 F6 F5B 45.3(5) . . ?
F6B F5A F4B 134.0(15) . . ?
F6B F5A F6 10.8(9) . . ?
F4B F5A F6 132.1(11) . . ?
F6B F5A C5 76.3(10) . . ?
F4B F5A C5 61.6(8) . . ?
F6 F5A C5 71.3(7) . . ?
F6B F5A F4 122.3(12) . . ?
F4B F5A F4 11.8(8) . . ?
F6 F5A F4 120.9(7) . . ?
C5 F5A F4 51.6(4) . . ?
F4B F6A C5 51.9(7) . . ?
F4B F6A F5 86.4(8) . . ?
C5 F6A F5 44.3(5) . . ?
F4 F4B F5A 151.2(19) . . ?
F4 F4B F6A 6.7(10) . . ?
F5A F4B F6A 147.0(14) . . ?
F4 F4B C5 84.5(14) . . ?
F5A F4B C5 70.2(9) . . ?
F6A F4B C5 78.6(9) . . ?
F4 F4B F6B 133.9(16) . . ?
F5A F4B F6B 17.4(6) . . ?
F6A F4B F6B 129.7(10) . . ?
C5 F4B F6B 54.8(6) . . ?
F5 F5B C5 75.2(15) . . ?
F5 F5B F6 127(2) . . ?
C5 F5B F6 57.8(6) . . ?
F6 F6B F5A 158.3(19) . . ?
F6 F6B C5 93.8(13) . . ?
F5A F6B C5 75.2(10) . . ?
F6 F6B F4B 143.1(14) . . ?
F5A F6B F4B 28.6(10) . . ?
C5 F6B F4B 49.5(5) . . ?
F10B F10 C10 66.4(9) . . ?
F10B F10 F12B 108.7(12) . . ?
C10 F10 F12B 50.4(4) . . ?
F11A F11 F11B 17.5(16) . . ?
F11A F11 C10 92.5(16) . . ?
F11B F11 C10 77.5(10) . . ?
F11A F11 F10B 145.8(18) . . ?
F11B F11 F10B 128.7(12) . . ?
C10 F11 F10B 54.7(5) . . ?
F12B F12 C10 78.1(13) . . ?
F12B F12 F11B 124.5(17) . . ?
C10 F12 F11B 52.8(5) . . ?
F11 F11A C10 65.0(14) . . ?
F10 F10B C10 78.8(9) . . ?
F10 F10B F11 128.9(12) . . ?
C10 F10B F11 54.9(5) . . ?
F11 F11B C10 66.2(10) . . ?
F11 F11B F12 105.2(13) . . ?
C10 F11B F12 47.9(5) . . ?
F12 F12B C10 73.1(13) . . ?
F12 F12B F10 123.2(16) . . ?
C10 F12B F10 54.1(5) . . ?

loop_
_geom_bond_atom_site_label_1
_geom_bond_atom_site_label_2
_geom_bond_distance
_geom_bond_site_symmetry_2
_geom_bond_publ_flag
Co1 O1 2.031(2) . ?
Co1 O3 2.037(2) . ?
Co1 O5 2.058(2) . ?
Co1 O4 2.083(2) . ?
Co1 O2 2.093(2) . ?
Co1 N2 2.148(2) 2_755 ?
O1 C2 1.260(4) . ?
O2 C4 1.248(4) . ?
O3 C7 1.266(4) . ?
O4 C9 1.249(4) . ?
O5 N1 1.303(3) . ?
N1 C17 1.417(4) . ?
N1 C21 1.517(4) . ?
N2 C11 1.340(4) . ?
N2 C12 1.344(4) . ?
N2 Co1 2.148(2) 2_755 ?
N3 C12 1.330(4) . ?
N3 C13 1.335(4) . ?
C1 F3A 1.265(9) . ?
C1 F2A 1.319(10) . ?
C1 F1B 1.320(9) . ?
C1 F2 1.322(7) . ?
C1 F3B 1.325(11) . ?
C1 F2B 1.338(13) . ?
C1 F3 1.344(7) . ?
C1 F1A 1.398(11) . ?
C1 F1 1.401(8) . ?
C1 C2 1.524(5) . ?
C2 C3 1.383(5) . ?
C3 C4 1.397(5) . ?
C4 C5 1.526(5) . ?
C5 F4B 1.216(12) . ?
C5 F5B 1.255(11) . ?
C5 F5 1.263(13) . ?
C5 F5A 1.301(9) . ?
C5 F6B 1.307(7) . ?
C5 F4 1.353(9) . ?
C5 F4A 1.405(9) . ?
C5 F6 1.493(11) . ?
C5 F6A 1.515(10) . ?
C6 F7' 1.304(6) . ?
C6 F9' 1.310(7) . ?
C6 F8' 1.327(5) . ?
C6 F8 1.363(6) . ?
C6 F9 1.372(6) . ?
C6 F7 1.379(6) . ?
C6 C7 1.529(4) . ?
C7 C8 1.376(4) . ?
C8 C9 1.405(5) . ?
C9 C10 1.525(4) . ?
C10 F12 1.253(10) . ?
C10 F10B 1.256(9) . ?
C10 F11 1.260(9) . ?
C10 F12B 1.281(9) . ?
C10 F11B 1.344(12) . ?
C10 F10 1.345(9) . ?
C10 F11A 1.388(9) . ?
C10 F10A 1.430(9) . ?
C10 F12A 1.447(9) . ?
C11 C14 1.387(4) . ?
C13 C14 1.391(4) . ?
C14 C15 1.477(4) . ?
C15 C16 1.392(4) . ?
C15 C20 1.397(4) . ?
C16 C17 1.392(4) . ?
C17 C18 1.396(4) . ?
C18 C19 1.385(5) . ?
C19 C20 1.379(4) . ?
C21 C24 1.527(5) . ?
C21 C23 1.528(5) . ?
C21 C22 1.532(5) . ?
F1 F2B 0.508(13) . ?
F1 F3A 0.657(9) . ?
F1 F1B 1.761(11) . ?
F2 F1A 0.624(10) . ?
F2 F1B 0.652(9) . ?
F2 F3A 1.681(12) . ?
F3 F2A 0.513(10) . ?
F3 F3B 0.563(10) . ?
F1A F1B 1.251(13) . ?
F1A F3B 1.491(15) . ?
F2A F3B 1.034(14) . ?
F2A F2B 1.433(16) . ?
F3A F2B 1.066(15) . ?
F3A F1B 1.149(12) . ?
F4 F4B 0.720(13) . ?
F4 F5A 1.698(12) . ?
F5 F5B 0.670(13) . ?
F5 F6A 1.774(14) . ?
F6 F6B 0.639(10) . ?
F6 F5A 1.260(13) . ?
F6 F5B 1.718(15) . ?
F5A F6B 0.644(8) . ?
F5A F4B 1.031(14) . ?
F6A F4B 1.175(17) . ?
F4B F6B 1.549(16) . ?
F10 F10B 0.783(11) . ?
F10 F12B 1.608(12) . ?
F11 F11A 0.532(11) . ?
F11 F11B 0.815(14) . ?
F11 F10B 1.451(13) . ?
F12 F12B 0.631(11) . ?
F12 F11B 1.659(15) . ?
